data_1522469
loop_
_publ_author_name
'Markiv, V.Ya.'
'Belyavina, N.N.'
'Kazachkova, A.S.'

_publ_section_title
;
 Crystal structure of Sc5 Ga4 and new compounds of structure type Ho11
 Ge10
;
_journal_name_full 'Izvestiya Akademii Nauk SSSR, Metally'
_journal_page_first 200
_journal_page_last 203
_journal_volume 1989
_journal_year 1989
_chemical_formula_sum 'Ga10 Hf11'
_space_group_IT_number 139
_symmetry_space_group_name_Hall '-I 4 2'
_symmetry_space_group_name_H-M 'I 4/m m m'
_cell_angle_alpha 90
_cell_angle_beta 90
_cell_angle_gamma 90
_cell_formula_units_Z 4
_cell_length_a 10.282
_cell_length_b 10.282
_cell_length_c 14.73
_cell_volume 1557.249
_citation_journal_id_ASTM IZNMAQ
_cod_data_source_file Markiv_IZNMAQ_1989_151.cif
_cod_data_source_block Ga10Hf11
_cod_original_cell_volume 1557.248
_cod_database_code 1522469

loop_
_symmetry_equiv_pos_as_xyz
x,y,z
-y,x,z
-x,-y,z
y,-x,z
x,-y,-z
y,x,-z
-x,y,-z
-y,-x,-z
-x,-y,-z
y,-x,-z
x,y,-z
-y,x,-z
-x,y,z
-y,-x,z
x,-y,z
y,x,z
x+1/2,y+1/2,z+1/2
-y+1/2,x+1/2,z+1/2
-x+1/2,-y+1/2,z+1/2
y+1/2,-x+1/2,z+1/2
x+1/2,-y+1/2,-z+1/2
y+1/2,x+1/2,-z+1/2
-x+1/2,y+1/2,-z+1/2
-y+1/2,-x+1/2,-z+1/2
-x+1/2,-y+1/2,-z+1/2
y+1/2,-x+1/2,-z+1/2
x+1/2,y+1/2,-z+1/2
-y+1/2,x+1/2,-z+1/2
-x+1/2,y+1/2,z+1/2
-y+1/2,-x+1/2,z+1/2
x+1/2,-y+1/2,z+1/2
y+1/2,x+1/2,z+1/2

loop_
_atom_site_label
_atom_site_type_symbol
_atom_site_fract_x
_atom_site_fract_y
_atom_site_fract_z
_atom_site_occupancy
_atom_site_U_iso_or_equiv
Ga4 Ga 0.357 0 0 1 0.0
Hf3 Hf 0 0.2525 0.1884 1 0.0
Hf2 Hf 0.1744 0.1744 0 1 0.0
Ga2 Ga 0 0 0.11 1 0.0
Hf4 Hf 0 0.3317 0.3935 1 0.0
Ga5 Ga 0.205 0.205 0.323 1 0.0
Hf1 Hf 0 0 0.316 1 0.0
Ga3 Ga 0.373 0.373 0 1 0.0
Ga1 Ga 0 0.5 0.25 1 0.0
